data_7008993
loop_
_publ_author_name
'Corcoran, Christopher'
'Fawcett, John'
'Friedrichs, Steffi'
'Holloway, John H.'
'Hope, Eric G.'
'Russell, David R.'
'Saunders, Graham C.'
'Stuart, Alison M.'

_publ_section_title
;
 Structural and electronic impact of fluorine in the ortho positions of
 triphenylphosphine and 1,2-bis(diphenylphosphino)ethane; a comparison
 of 2,6-difluorophenyl- with pentafluorophenyl-phosphines
;
_journal_issue 2
_journal_name_full 'Journal of the Chemical Society, Dalton Transactions'
_journal_page_first 161
_journal_paper_doi 10.1039/a907759f
_journal_year 2000
_chemical_formula_sum 'C24 H24 Cl2 F6 P2 Pt'
_chemical_formula_weight 754.36
_chemical_name_systematic
; 
 ? 
;
_space_group_IT_number 14
_symmetry_cell_setting monoclinic
_symmetry_space_group_name_Hall '-P 2ybc'
_symmetry_space_group_name_H-M 'P 1 21/c 1'
_atom_sites_solution_hydrogens geom
_atom_sites_solution_primary direct
_atom_sites_solution_secondary difmap
_audit_creation_method SHELXL
_cell_angle_alpha 90.00
_cell_angle_beta 103.19(1)
_cell_angle_gamma 90.00
_cell_formula_units_Z 4
_cell_length_a 13.253(2)
_cell_length_b 10.866(1)
_cell_length_c 19.356(3)
_cell_measurement_reflns_used 26
_cell_measurement_temperature 293(2)
_cell_measurement_theta_max 12.58
_cell_measurement_theta_min 5.31
_cell_volume 2713.9(6)
_computing_cell_refinement 'XSCANS (Fait, 1991)'
_computing_data_collection 'XSCANS (Fait, 1991)'
_computing_data_reduction 'XSCANS (Fait, 1991)'
_computing_molecular_graphics 'SHELXL-93 (Sheldrick, 1993)'
_computing_publication_material 'SHELXL-93 (Sheldrick, 1993)'
_computing_structure_refinement 'SHELXL-93 (Sheldrick, 1993)'
_computing_structure_solution 'SHELXS-86 (Sheldrick, 1990)'
_diffrn_ambient_temperature 293(2)
_diffrn_measurement_device 'Siemens P4 diffractometer'
_diffrn_measurement_method 'omega scan'
_diffrn_radiation_monochromator graphite
_diffrn_radiation_source 'fine-focus sealed tube'
_diffrn_radiation_type MoK\a
_diffrn_radiation_wavelength 0.71073
_diffrn_reflns_av_R_equivalents 0.0412
_diffrn_reflns_av_sigmaI/netI 0.0458
_diffrn_reflns_limit_h_max 16
_diffrn_reflns_limit_h_min -1
_diffrn_reflns_limit_k_max 13
_diffrn_reflns_limit_k_min -1
_diffrn_reflns_limit_l_max 24
_diffrn_reflns_limit_l_min -24
_diffrn_reflns_number 7355
_diffrn_reflns_theta_max 27.00
_diffrn_reflns_theta_min 2.53
_diffrn_standards_decay_% <1
_diffrn_standards_interval_count 100
_diffrn_standards_number 3
_exptl_absorpt_coefficient_mu 5.538
_exptl_absorpt_correction_T_max 0.343
_exptl_absorpt_correction_T_min 0.114
_exptl_absorpt_correction_type 'psi scan (XEMP; SHELXL-93)'
_exptl_crystal_colour yellow
_exptl_crystal_density_diffrn 1.846
_exptl_crystal_description rhomboid
_exptl_crystal_F_000 1456
_exptl_crystal_size_max 0.32
_exptl_crystal_size_mid 0.29
_exptl_crystal_size_min 0.16
_refine_diff_density_max 1.429
_refine_diff_density_min -1.680
_refine_diff_density_rms 0.157
_refine_ls_extinction_method none
_refine_ls_goodness_of_fit_all 0.903
_refine_ls_goodness_of_fit_obs 0.914
_refine_ls_hydrogen_treatment 'riding model'
_refine_ls_matrix_type full
_refine_ls_number_parameters 316
_refine_ls_number_reflns 5892
_refine_ls_number_restraints 0
_refine_ls_restrained_S_all 0.903
_refine_ls_restrained_S_obs 0.914
_refine_ls_R_factor_all 0.0622
_refine_ls_R_factor_obs 0.0405
_refine_ls_shift/esd_max 0.000
_refine_ls_shift/esd_mean 0.000
_refine_ls_structure_factor_coef Fsqd
_refine_ls_weighting_details 'w=1/[\s^2^(Fo^2^)+(0.0684P)^2^+7.8220P] where P=(Fo^2^+2Fc^2^)/3'
_refine_ls_weighting_scheme calc
_refine_ls_wR_factor_all 0.1059
_refine_ls_wR_factor_obs 0.0934
_reflns_number_observed 4539
_reflns_number_total 5892
_reflns_observed_criterion >2sigma(I)
_cod_data_source_file a907759f.txt
_cod_data_source_block 9686
_cod_depositor_comments
;
The following automatic conversions were performed:
'_symmetry_cell_setting' value 'Monoclinic' changed to 'monoclinic'
according to '/home/saulius/struct/CIF-dictionaries/cif_core.dic'
dictionary named 'cif_core.dic' version 2.4.1 from 2010-06-29.

Automatic conversion script
Id: cif_fix_enum 1527 2010-12-29 10:47:43Z saulius 

The following automatic conversions were performed:

'_refine_ls_weighting_scheme' value 'calc
w=1/[\s^2^(Fo^2^)+(0.0684P)^2^+7.8220P] where P=(Fo^2^+2Fc^2^)/3' was
changed to 'calc'. New tag '_refine_ls_weighting_details' was
created. The value of the new tag was set to
'w=1/[\s^2^(Fo^2^)+(0.0684P)^2^+7.8220P] where P=(Fo^2^+2Fc^2^)/3'.

Automatic conversion script
Id: cif_fix_values 3143 2015-03-26 13:38:13Z robertas 
;
_cod_original_sg_symbol_H-M P2(1)/c
_cod_database_code 7008993

loop_
_symmetry_equiv_pos_as_xyz
'x, y, z'
'-x, y+1/2, -z+1/2'
'-x, -y, -z'
'x, -y-1/2, z-1/2'

loop_
_atom_site_aniso_label
_atom_site_aniso_U_11
_atom_site_aniso_U_22
_atom_site_aniso_U_33
_atom_site_aniso_U_23
_atom_site_aniso_U_13
_atom_site_aniso_U_12
Pt1 0.03085(13) 0.02721(13) 0.02768(13) 0.00183(11) 0.01442(9) 0.00268(11)
Cl1 0.0535(10) 0.0414(9) 0.0429(9) -0.0030(8) 0.0261(8) 0.0101(8)
Cl2 0.0527(10) 0.0325(8) 0.0503(10) -0.0007(8) 0.0300(8) 0.0074(8)
P1 0.0478(10) 0.0350(9) 0.0396(9) 0.0052(8) 0.0257(8) -0.0007(9)
P2 0.0283(7) 0.0253(7) 0.0240(7) 0.0023(6) 0.0091(6) 0.0035(6)
F12 0.049(2) 0.067(3) 0.030(2) 0.000(2) 0.003(2) 0.003(2)
F16 0.053(3) 0.042(2) 0.049(2) 0.017(2) 0.008(2) 0.001(2)
F22 0.050(2) 0.041(2) 0.062(3) -0.014(2) 0.016(2) 0.009(2)
F26 0.046(2) 0.037(2) 0.055(3) -0.012(2) 0.005(2) -0.002(2)
F32 0.037(2) 0.053(3) 0.040(2) 0.007(2) 0.008(2) 0.006(2)
F36 0.042(2) 0.074(3) 0.030(2) 0.005(2) 0.006(2) 0.008(2)
C1 0.053(4) 0.055(5) 0.054(5) 0.003(4) 0.031(4) -0.006(4)
C2 0.061(6) 0.108(9) 0.058(5) 0.001(6) 0.012(4) -0.019(6)
C3 0.049(4) 0.065(5) 0.044(4) 0.016(4) 0.022(4) 0.000(4)
C4 0.056(6) 0.137(11) 0.086(8) 0.017(8) 0.015(5) -0.008(7)
C5 0.117(8) 0.028(4) 0.082(6) 0.009(4) 0.063(6) 0.008(5)
C6 0.193(15) 0.043(6) 0.142(12) 0.025(7) 0.098(11) 0.003(8)
C11 0.025(3) 0.027(3) 0.036(3) -0.006(3) 0.010(3) 0.000(3)
C12 0.028(3) 0.046(4) 0.039(4) -0.008(3) 0.008(3) 0.003(3)
C13 0.038(4) 0.068(6) 0.055(5) -0.026(4) 0.006(4) -0.011(4)
C14 0.045(4) 0.043(5) 0.102(8) -0.027(5) 0.016(5) -0.009(4)
C15 0.047(4) 0.032(4) 0.080(6) -0.001(4) 0.017(4) -0.004(3)
C16 0.032(3) 0.027(3) 0.047(4) 0.000(3) 0.011(3) 0.001(3)
C21 0.022(3) 0.033(3) 0.025(3) -0.001(3) 0.006(2) 0.000(3)
C22 0.041(4) 0.034(3) 0.034(3) 0.005(3) 0.016(3) 0.005(3)
C23 0.033(4) 0.052(5) 0.053(4) 0.017(4) 0.019(3) 0.011(3)
C24 0.026(3) 0.067(5) 0.064(5) 0.015(4) 0.010(3) 0.004(4)
C25 0.034(4) 0.047(4) 0.046(4) 0.004(3) 0.005(3) -0.007(3)
C26 0.041(4) 0.037(4) 0.035(3) -0.001(3) 0.011(3) -0.001(3)
C31 0.033(3) 0.027(3) 0.031(3) -0.003(3) 0.014(3) -0.001(3)
C32 0.038(4) 0.030(3) 0.036(3) 0.001(3) 0.011(3) 0.000(3)
C33 0.038(4) 0.046(4) 0.058(5) 0.004(4) 0.021(3) 0.005(3)
C34 0.061(5) 0.066(6) 0.053(5) -0.004(4) 0.037(4) 0.008(4)
C35 0.059(5) 0.069(6) 0.033(4) -0.001(4) 0.023(3) 0.002(4)
C36 0.041(4) 0.045(4) 0.033(3) -0.001(3) 0.014(3) 0.000(3)

loop_
_atom_site_label
_atom_site_type_symbol
_atom_site_fract_x
_atom_site_fract_y
_atom_site_fract_z
_atom_site_U_iso_or_equiv
_atom_site_thermal_displace_type
_atom_site_occupancy
_atom_site_calc_flag
_atom_site_refinement_flags
_atom_site_disorder_group
Pt1 Pt 0.23606(2) 0.07629(2) 0.180275(12) 0.02734(9) Uani 1 d . .
Cl1 Cl 0.15560(14) 0.2173(2) 0.23896(9) 0.0435(4) Uani 1 d . .
Cl2 Cl 0.31358(15) -0.0644(2) 0.11997(10) 0.0422(4) Uani 1 d . .
P1 P 0.1895(2) -0.0705(2) 0.25188(10) 0.0382(4) Uani 1 d . .
P2 P 0.25388(12) 0.23804(14) 0.10510(8) 0.0254(3) Uani 1 d . .
F12 F 0.3902(3) 0.2915(4) 0.2534(2) 0.0497(11) Uani 1 d . .
F16 F 0.2644(3) 0.4761(4) 0.0309(2) 0.0488(11) Uani 1 d . .
F22 F 0.1179(3) 0.4717(4) 0.1220(2) 0.0504(11) Uani 1 d . .
F26 F 0.1049(3) 0.0876(4) 0.0093(2) 0.0466(10) Uani 1 d . .
F32 F 0.4679(3) 0.1708(4) 0.1247(2) 0.0436(10) Uani 1 d . .
F36 F 0.1864(3) 0.2662(4) -0.0637(2) 0.0490(11) Uani 1 d . .
C1 C 0.0509(6) -0.0671(8) 0.2465(4) 0.051(2) Uani 1 d . .
H1A H 0.0336(6) 0.0087(8) 0.2665(4) 0.061 Uiso 1 d R .
H1B H 0.0332(6) -0.1334(8) 0.2744(4) 0.061 Uiso 1 d R .
C2 C -0.0149(8) -0.0783(10) 0.1711(5) 0.076(3) Uani 1 d . .
H2A H -0.0873(8) -0.0760(10) 0.1713(5) 0.091 Uiso 1 d R .
H2B H 0.0012(8) -0.0113(10) 0.1432(5) 0.091 Uiso 1 d R .
H2C H 0.0009(8) -0.1548(10) 0.1512(5) 0.091 Uiso 1 d R .
C3 C 0.2459(6) -0.0467(8) 0.3452(4) 0.051(2) Uani 1 d . .
H3A H 0.2195(6) -0.1080(8) 0.3721(4) 0.061 Uiso 1 d R .
H3B H 0.2243(6) 0.0324(8) 0.3585(4) 0.061 Uiso 1 d R .
C4 C 0.3627(8) -0.0506(13) 0.3648(6) 0.093(4) Uani 1 d . .
H4A H 0.3882(8) -0.0369(13) 0.4147(6) 0.112 Uiso 1 d R .
H4B H 0.3848(8) -0.1302(13) 0.3524(6) 0.112 Uiso 1 d R .
H4C H 0.3896(8) 0.0117(13) 0.3387(6) 0.112 Uiso 1 d R .
C5 C 0.2179(9) -0.2291(7) 0.2326(5) 0.069(3) Uani 1 d . .
H5A H 0.2912(9) -0.2355(7) 0.2364(5) 0.083 Uiso 1 d R .
H5B H 0.1839(9) -0.2466(7) 0.1843(5) 0.083 Uiso 1 d R .
C6 C 0.1880(12) -0.3267(9) 0.2794(7) 0.116(5) Uani 1 d . .
H6A H 0.2064(12) -0.4068(9) 0.2653(7) 0.140 Uiso 1 d R .
H6B H 0.2229(12) -0.3118(9) 0.3278(7) 0.140 Uiso 1 d R .
H6C H 0.1144(12) -0.3229(9) 0.2750(7) 0.140 Uiso 1 d R .
C11 C 0.3196(5) 0.3789(6) 0.1414(3) 0.0287(13) Uani 1 d . .
C12 C 0.3799(5) 0.3892(7) 0.2097(4) 0.038(2) Uani 1 d . .
C13 C 0.4316(6) 0.4967(9) 0.2352(5) 0.054(2) Uani 1 d . .
H13A H 0.4719(6) 0.4999(9) 0.2832(5) 0.065 Uiso 1 d R .
C14 C 0.4236(7) 0.5960(8) 0.1921(6) 0.063(3) Uani 1 d . .
H14A H 0.4577(7) 0.6711(8) 0.2104(6) 0.076 Uiso 1 d R .
C15 C 0.3676(6) 0.5905(7) 0.1226(5) 0.053(2) Uani 1 d . .
H15A H 0.3640(6) 0.6601(7) 0.0916(5) 0.063 Uiso 1 d R .
C16 C 0.3182(5) 0.4827(6) 0.0989(4) 0.0349(15) Uani 1 d . .
C21 C 0.1192(4) 0.2794(6) 0.0645(3) 0.0265(12) Uani 1 d . .
C22 C 0.0666(5) 0.3818(6) 0.0805(4) 0.0351(15) Uani 1 d . .
C23 C -0.0395(5) 0.3978(7) 0.0553(4) 0.045(2) Uani 1 d . .
H23A H -0.0722(5) 0.4720(7) 0.0659(4) 0.054 Uiso 1 d R .
C24 C -0.0952(5) 0.3062(8) 0.0154(5) 0.052(2) Uani 1 d . .
H24A H -0.1686(5) 0.3156(8) -0.0024(5) 0.062 Uiso 1 d R .
C25 C -0.0481(5) 0.2015(7) -0.0017(4) 0.043(2) Uani 1 d . .
H25A H -0.0865(5) 0.1365(7) -0.0294(4) 0.052 Uiso 1 d R .
C26 C 0.0581(5) 0.1913(6) 0.0241(3) 0.037(2) Uani 1 d . .
C31 C 0.3217(5) 0.2123(6) 0.0340(3) 0.0296(13) Uani 1 d . .
C32 C 0.4249(5) 0.1783(6) 0.0538(3) 0.0343(14) Uani 1 d . .
C33 C 0.4867(6) 0.1555(7) 0.0078(4) 0.046(2) Uani 1 d . .
H33A H 0.5578(6) 0.1321(7) 0.0252(4) 0.055 Uiso 1 d R .
C34 C 0.4446(7) 0.1667(8) -0.0641(4) 0.056(2) Uani 1 d . .
H34A H 0.4864(7) 0.1504(8) -0.0976(4) 0.067 Uiso 1 d R .
C35 C 0.3427(6) 0.2023(8) -0.0877(4) 0.052(2) Uani 1 d . .
H35A H 0.3127(6) 0.2104(8) -0.1375(4) 0.062 Uiso 1 d R .
C36 C 0.2852(5) 0.2253(7) -0.0383(4) 0.039(2) Uani 1 d . .

loop_
_atom_type_symbol
_atom_type_description
_atom_type_scat_dispersion_real
_atom_type_scat_dispersion_imag
_atom_type_scat_source
C C 0.0033 0.0016 'International Tables Vol C Tables 4.2.6.8 and 6.1.1.4'
H H 0.0000 0.0000 'International Tables Vol C Tables 4.2.6.8 and 6.1.1.4'
F F 0.0171 0.0103 'International Tables Vol C Tables 4.2.6.8 and 6.1.1.4'
P P 0.1023 0.0942 'International Tables Vol C Tables 4.2.6.8 and 6.1.1.4'
Cl Cl 0.1484 0.1585 'International Tables Vol C Tables 4.2.6.8 and 6.1.1.4'
Pt Pt -1.7033 8.3905 'International Tables Vol C Tables 4.2.6.8 and 6.1.1.4'

loop_
_geom_angle_atom_site_label_1
_geom_angle_atom_site_label_2
_geom_angle_atom_site_label_3
_geom_angle
_geom_angle_site_symmetry_1
_geom_angle_site_symmetry_3
_geom_angle_publ_flag
P1 Pt1 Cl2 93.29(7) . . ?
P1 Pt1 Cl1 86.91(7) . . ?
Cl2 Pt1 Cl1 178.91(7) . . ?
P1 Pt1 P2 169.97(6) . . ?
Cl2 Pt1 P2 93.66(6) . . ?
Cl1 Pt1 P2 86.01(6) . . ?
C3 P1 C1 103.7(4) . . ?
C3 P1 C5 106.4(4) . . ?
C1 P1 C5 105.1(4) . . ?
C3 P1 Pt1 113.4(3) . . ?
C1 P1 Pt1 111.1(3) . . ?
C5 P1 Pt1 116.0(3) . . ?
C11 P2 C31 98.3(3) . . ?
C11 P2 C21 107.0(3) . . ?
C31 P2 C21 108.2(3) . . ?
C11 P2 Pt1 120.1(2) . . ?
C31 P2 Pt1 119.5(2) . . ?
C21 P2 Pt1 103.0(2) . . ?
C2 C1 P1 113.8(6) . . ?
C4 C3 P1 114.5(7) . . ?
C6 C5 P1 116.7(7) . . ?
C12 C11 C16 115.2(6) . . ?
C12 C11 P2 123.9(5) . . ?
C16 C11 P2 120.8(5) . . ?
F12 C12 C11 119.4(6) . . ?
F12 C12 C13 118.0(6) . . ?
C11 C12 C13 122.6(7) . . ?
C14 C13 C12 119.3(8) . . ?
C13 C14 C15 121.0(7) . . ?
C16 C15 C14 118.2(8) . . ?
F16 C16 C15 118.6(7) . . ?
F16 C16 C11 117.8(6) . . ?
C15 C16 C11 123.6(7) . . ?
C26 C21 C22 115.2(6) . . ?
C26 C21 P2 117.5(5) . . ?
C22 C21 P2 126.2(5) . . ?
F22 C22 C21 120.4(6) . . ?
F22 C22 C23 116.8(6) . . ?
C21 C22 C23 122.8(7) . . ?
C24 C23 C22 118.7(7) . . ?
C23 C24 C25 121.4(7) . . ?
C24 C25 C26 117.4(7) . . ?
F26 C26 C21 117.5(6) . . ?
F26 C26 C25 118.0(6) . . ?
C21 C26 C25 124.5(7) . . ?
C36 C31 C32 113.8(6) . . ?
C36 C31 P2 129.0(5) . . ?
C32 C31 P2 117.2(5) . . ?
C33 C32 F32 118.1(6) . . ?
C33 C32 C31 124.9(6) . . ?
F32 C32 C31 117.0(6) . . ?
C32 C33 C34 118.5(7) . . ?
C35 C34 C33 119.9(7) . . ?
C36 C35 C34 118.5(7) . . ?
F36 C36 C35 116.6(6) . . ?
F36 C36 C31 119.0(6) . . ?
C35 C36 C31 124.4(7) . . ?

loop_
_geom_bond_atom_site_label_1
_geom_bond_atom_site_label_2
_geom_bond_distance
_geom_bond_site_symmetry_2
_geom_bond_publ_flag
Pt1 P1 2.288(2) . ?
Pt1 Cl2 2.303(2) . ?
Pt1 Cl1 2.308(2) . ?
Pt1 P2 2.328(2) . ?
P1 C3 1.808(8) . ?
P1 C1 1.817(8) . ?
P1 C5 1.820(8) . ?
P2 C11 1.821(6) . ?
P2 C31 1.828(6) . ?
P2 C21 1.834(6) . ?
F12 C12 1.344(8) . ?
F16 C16 1.348(8) . ?
F22 C22 1.346(8) . ?
F26 C26 1.348(8) . ?
F32 C32 1.363(7) . ?
F36 C36 1.364(8) . ?
C1 C2 1.524(12) . ?
C3 C4 1.508(12) . ?
C5 C6 1.506(12) . ?
C11 C12 1.384(9) . ?
C11 C16 1.394(9) . ?
C12 C13 1.387(11) . ?
C13 C14 1.353(13) . ?
C14 C15 1.382(13) . ?
C15 C16 1.368(10) . ?
C21 C26 1.376(9) . ?
C21 C22 1.385(9) . ?
C22 C23 1.390(9) . ?
C23 C24 1.369(11) . ?
C24 C25 1.374(11) . ?
C25 C26 1.386(9) . ?
C31 C36 1.380(9) . ?
C31 C32 1.384(9) . ?
C32 C33 1.362(10) . ?
C33 C34 1.383(11) . ?
C34 C35 1.378(11) . ?
C35 C36 1.375(10) . ?
